data_1550341
loop_
_publ_author_name
'Shan, Yahan'
'Li, Shiwen'
'Wang, Rui'
'Zhu, Si Yi'
'Wu, Fei'
'Fu, Yang'
'Zhu, Linna'

_publ_section_title
;
 Spontaneously hierarchical self-assembly of nanofibres into fluorescent
 spherical particles: a leap from organogels to macroscopic solid spheres.
;
_journal_issue 3
_journal_name_full 'Soft matter'
_journal_page_first 470
_journal_page_last 476
_journal_paper_doi 10.1039/c8sm02106f
_journal_volume 15
_journal_year 2019
_chemical_formula_moiety 'C23 H15 Br2 N O S'
_chemical_formula_sum 'C23 H15 Br2 N O S'
_chemical_formula_weight 513.26
_space_group_crystal_system triclinic
_space_group_IT_number 2
_space_group_name_Hall '-P 1'
_space_group_name_H-M_alt 'P -1'
_symmetry_Int_Tables_number 2
_symmetry_space_group_name_Hall '-P 1'
_symmetry_space_group_name_H-M 'P -1'
_atom_sites_solution_primary dual
_audit_creation_date 2018-01-25
_audit_creation_method
;
Olex2 1.2
(compiled 2017.08.10 svn.r3458 for OlexSys, GUI svn.r5381)
;
_audit_update_record
;
2018-05-30 deposited with the CCDC.
2018-12-10 downloaded from the CCDC.
;
_cell_angle_alpha 81.743(5)
_cell_angle_beta 89.701(5)
_cell_angle_gamma 71.272(5)
_cell_formula_units_Z 2
_cell_length_a 6.9784(4)
_cell_length_b 7.3112(4)
_cell_length_c 21.0187(13)
_cell_measurement_reflns_used 3800
_cell_measurement_temperature 293
_cell_measurement_theta_max 25.9240
_cell_measurement_theta_min 3.7330
_cell_volume 1004.12(11)
_computing_cell_refinement 'CrysAlisPro 1.171.39.37b (Rigaku OD, 2017)'
_computing_data_collection 'CrysAlisPro 1.171.39.37b (Rigaku OD, 2017)'
_computing_data_reduction 'CrysAlisPro 1.171.39.37b (Rigaku OD, 2017)'
_computing_molecular_graphics 'Olex2 (Dolomanov et al., 2009)'
_computing_publication_material 'Olex2 (Dolomanov et al., 2009)'
_computing_structure_refinement 'olex2.refine (Bourhis et al., 2015)'
_computing_structure_solution 'ShelXT (Sheldrick, 2015)'
_diffrn_ambient_temperature 293
_diffrn_detector 'CCD plate'
_diffrn_detector_area_resol_mean 8.0353
_diffrn_detector_type EosS2
_diffrn_measured_fraction_theta_full 0.9976
_diffrn_measured_fraction_theta_max 0.9976
_diffrn_measurement_details
;
List of Runs (angles in degrees, time in seconds):

  # Type    Start    End  Width  t~exp~   \w     \q     \k     \f   Frames
#--------------------------------------------------------------------------
  1  \w      0.00  84.00   1.00   11.01    --   17.01  57.00  60.00   84
  2  \w      6.00  73.00   1.00   11.01    --   17.01-130.00-136.00   67
  3  \w    -20.00  56.00   1.00   11.01    --   17.01 -99.00 -60.00   76
  4  \w    -10.00  85.00   1.00   11.01    --   17.01  77.00 150.00   95
  5  \w    -50.00  34.00   1.00   11.01    --   17.01 -57.00-180.00   84
  6  \w    -50.00  83.00   1.00   11.01    --   17.01   0.00-150.00  133
;
_diffrn_measurement_device 'four-circle diffractometer'
_diffrn_measurement_device_type 'SuperNova, Single source at offset/far, EosS2'
_diffrn_measurement_method '\w scans'
_diffrn_orient_matrix_type 'CrysAlisPro convention (1999,Acta A55,543-557)'
_diffrn_orient_matrix_UB_11 -0.0476076000
_diffrn_orient_matrix_UB_12 0.1027102000
_diffrn_orient_matrix_UB_13 -0.0058686000
_diffrn_orient_matrix_UB_21 0.0064552000
_diffrn_orient_matrix_UB_22 -0.0017566000
_diffrn_orient_matrix_UB_23 -0.0336085000
_diffrn_orient_matrix_UB_31 -0.0960852000
_diffrn_orient_matrix_UB_32 -0.0135120000
_diffrn_orient_matrix_UB_33 -0.0010152000
_diffrn_radiation_monochromator mirror
_diffrn_radiation_probe x-ray
_diffrn_radiation_type 'Mo K\a'
_diffrn_radiation_wavelength 0.71073
_diffrn_reflns_av_R_equivalents 0.0398
_diffrn_reflns_av_unetI/netI 0.0700
_diffrn_reflns_limit_h_max 9
_diffrn_reflns_limit_h_min -8
_diffrn_reflns_limit_k_max 9
_diffrn_reflns_limit_k_min -9
_diffrn_reflns_limit_l_max 26
_diffrn_reflns_limit_l_min -20
_diffrn_reflns_number 12244
_diffrn_reflns_theta_full 26.3715
_diffrn_reflns_theta_max 26.37
_diffrn_reflns_theta_min 3.31
_diffrn_source 'micro-focus sealed X-ray tube'
_diffrn_source_type 'SuperNova (Mo) X-ray Source'
_exptl_absorpt_coefficient_mu 4.154
_exptl_absorpt_correction_T_max 1.00000
_exptl_absorpt_correction_T_min 0.31857
_exptl_absorpt_correction_type multi-scan
_exptl_absorpt_process_details
;
CrysAlisPro 1.171.39.37b (Rigaku Oxford Diffraction, 2017)
Empirical absorption correction using spherical harmonics,
 implemented in SCALE3 ABSPACK scaling algorithm.
;
_exptl_crystal_colour 'clear yellowish green'
_exptl_crystal_colour_lustre clear
_exptl_crystal_colour_modifier yellowish
_exptl_crystal_colour_primary green
_exptl_crystal_density_diffrn 1.6974
_exptl_crystal_description plate
_exptl_crystal_F_000 507.3429
_exptl_crystal_preparation 'slow evaporation,Luminescent'
_exptl_crystal_size_max 0.1
_exptl_crystal_size_mid 0.07
_exptl_crystal_size_min 0.05
_refine_diff_density_max 0.7265
_refine_diff_density_min -0.7807
_refine_diff_density_rms 0.1521
_refine_ls_d_res_high 0.8000
_refine_ls_d_res_low 6.1562
_refine_ls_goodness_of_fit_ref 1.0386
_refine_ls_hydrogen_treatment constr
_refine_ls_matrix_type full
_refine_ls_number_constraints 30
_refine_ls_number_parameters 253
_refine_ls_number_reflns 4104
_refine_ls_number_restraints 0
_refine_ls_restrained_S_all 1.0386
_refine_ls_R_factor_all 0.0796
_refine_ls_R_factor_gt 0.0456
_refine_ls_shift/su_max 0.0000
_refine_ls_shift/su_mean 0.0000
_refine_ls_structure_factor_coef Fsqd
_refine_ls_weighting_details 'w=1/[\s^2^(Fo^2^)+(0.0360P)^2^+0.1490P] where P=(Fo^2^+2Fc^2^)/3'
_refine_ls_weighting_scheme calc
_refine_ls_wR_factor_gt 0.0861
_refine_ls_wR_factor_ref 0.1012
_reflns_Friedel_coverage 0.0
_reflns_limit_h_max 8
_reflns_limit_h_min -8
_reflns_limit_k_max 9
_reflns_limit_k_min -8
_reflns_limit_l_max 26
_reflns_limit_l_min 0
_reflns_number_gt 2779
_reflns_number_total 4104
_reflns_threshold_expression I>=2u(I)
_cod_data_source_file c8sm02106f2.cif
_cod_data_source_block FY20180116
_cod_depositor_comments
;

2019-03-14
Z value and formula fixed to values more according to usual
chemical conventions.                 miguel

 Adding full bibliography for 1550341.cif.
;
_cod_original_formula_moiety '0.5(C23 H15 Br2 N O S)'
_cod_original_formula_sum 'C11.5 H7.5 Br N0.5 O0.5 S0.5'
_cod_original_formula_units_Z 4
_cod_original_formula_weight 256.63
_cod_database_code 1550341
_reflns_odcompleteness_completeness 99.76
_reflns_odcompleteness_iscentric 1
_reflns_odcompleteness_theta 26.32
_olex2_refinement_description
;
1. Fixed Uiso
 At 1.2 times of:
  All C(H) groups
2.a Aromatic/amide H refined with riding coordinates:
 C14(H14), C8(H8), C13(H13), C7(H7), C16(H16), C9(H9), C10(H10), C17(H17),
 C1(H1), C23(H23), C20(H20), C22(H22), C19(H19), C4(H4), C3(H3)
;
_olex2_submission_special_instructions 'No special instructions were received'
_oxdiff_exptl_absorpt_empirical_details
;
Empirical correction (ABSPACK) includes:
- Absorption correction using spherical harmonics
- Frame scaling
;
_oxdiff_exptl_absorpt_empirical_full_max 2.660
_oxdiff_exptl_absorpt_empirical_full_min 0.581

loop_
_space_group_symop_id
_space_group_symop_operation_xyz
1 x,y,z
2 -x,-y,-z

loop_
_atom_site_label
_atom_site_type_symbol
_atom_site_fract_x
_atom_site_fract_y
_atom_site_fract_z
_atom_site_U_iso_or_equiv
_atom_site_adp_type
_atom_site_occupancy
_atom_site_refinement_flags_posn
Br1 Br 0.03672(7) 0.06512(7) 0.21302(2) 0.06061(18) Uani 1.000000 .
Br2 Br 0.83097(8) 0.89926(8) -0.04489(2) 0.06661(19) Uani 1.000000 .
O1 O 1.2182(5) 0.7832(4) 0.60174(14) 0.0618(9) Uani 1.000000 .
N1 N 0.5509(5) 0.5988(4) 0.21244(14) 0.0401(8) Uani 1.000000 .
C14 C 0.3614(6) 0.1796(5) 0.25623(18) 0.0376(9) Uani 1.000000 .
H14 H 0.3919(6) 0.0646(5) 0.28532(18) 0.0451(11) Uiso 1.000000 R
C15 C 0.1986(6) 0.2323(6) 0.21302(19) 0.0381(10) Uani 1.000000 .
C5 C 0.7376(6) 0.7444(5) 0.46063(18) 0.0350(9) Uani 1.000000 .
C6 C 0.6892(6) 0.7193(5) 0.39528(17) 0.0330(9) Uani 1.000000 .
C12 C 0.4303(6) 0.4727(5) 0.21284(17) 0.0349(9) Uani 1.000000 .
C21 C 0.7454(6) 0.8073(6) 0.03612(18) 0.0433(10) Uani 1.000000 .
C11 C 0.5979(6) 0.6453(5) 0.27263(17) 0.0342(9) Uani 1.000000 .
C8 C 0.4583(6) 0.6630(5) 0.32078(18) 0.0369(9) Uani 1.000000 .
H8 H 0.3326(6) 0.6508(5) 0.31239(18) 0.0443(11) Uiso 1.000000 R
C13 C 0.4789(6) 0.3001(5) 0.25576(18) 0.0366(9) Uani 1.000000 .
H13 H 0.5907(6) 0.2655(5) 0.28424(18) 0.0439(11) Uiso 1.000000 R
C7 C 0.5031(6) 0.6981(5) 0.38053(18) 0.0367(9) Uani 1.000000 .
H7 H 0.4073(6) 0.7079(5) 0.41191(18) 0.0441(11) Uiso 1.000000 R
C2 C 0.9071(6) 0.7687(5) 0.56102(18) 0.0412(10) Uani 1.000000 .
C18 C 0.6175(6) 0.6700(5) 0.15326(17) 0.0347(9) Uani 1.000000 .
C16 C 0.1499(6) 0.4011(6) 0.16970(19) 0.0445(10) Uani 1.000000 .
H16 H 0.0403(6) 0.4332(6) 0.14048(19) 0.0534(12) Uiso 1.000000 R
C9 C 0.8248(6) 0.7086(5) 0.34614(19) 0.0409(10) Uani 1.000000 .
H9 H 0.9477(6) 0.7275(5) 0.35375(19) 0.0490(12) Uiso 1.000000 R
C10 C 0.7814(6) 0.6706(6) 0.28616(18) 0.0403(10) Uani 1.000000 .
H10 H 0.8764(6) 0.6618(6) 0.25457(18) 0.0484(12) Uiso 1.000000 R
C17 C 0.2652(6) 0.5228(5) 0.16997(18) 0.0399(10) Uani 1.000000 .
H17 H 0.2321(6) 0.6388(5) 0.14129(18) 0.0479(12) Uiso 1.000000 R
C1 C 1.0483(7) 0.7796(6) 0.6098(2) 0.0481(11) Uani 1.000000 .
H1 H 1.0030(7) 0.7842(6) 0.6514(2) 0.0577(13) Uiso 1.000000 R
C23 C 0.6528(6) 0.8483(6) 0.14333(18) 0.0405(10) Uani 1.000000 .
H23 H 0.6321(6) 0.9235(6) 0.17644(18) 0.0486(12) Uiso 1.000000 R
C20 C 0.7098(6) 0.6312(6) 0.04395(19) 0.0466(11) Uani 1.000000 .
H20 H 0.7283(6) 0.5586(6) 0.01021(19) 0.0559(13) Uiso 1.000000 R
C22 C 0.7176(6) 0.9157(6) 0.0857(2) 0.0464(11) Uani 1.000000 .
H22 H 0.7427(6) 1.0343(6) 0.0802(2) 0.0557(13) Uiso 1.000000 R
C19 C 0.6464(6) 0.5630(6) 0.10215(19) 0.0430(10) Uani 1.000000 .
H19 H 0.6226(6) 0.4438(6) 0.10741(19) 0.0516(12) Uiso 1.000000 R
C4 C 0.6198(6) 0.7482(6) 0.5127(2) 0.0497(11) Uani 1.000000 .
H4 H 0.4885(6) 0.7431(6) 0.5108(2) 0.0597(13) Uiso 1.000000 R
C3 C 0.7176(7) 0.7606(6) 0.5696(2) 0.0529(12) Uani 1.000000 .
H3 H 0.6577(7) 0.7630(6) 0.6092(2) 0.0635(14) Uiso 1.000000 R
S1 S 0.97007(16) 0.75821(15) 0.48181(5) 0.0417(3) Uani 1.000000 .

loop_
_atom_site_aniso_label
_atom_site_aniso_U_11
_atom_site_aniso_U_22
_atom_site_aniso_U_33
_atom_site_aniso_U_12
_atom_site_aniso_U_13
_atom_site_aniso_U_23
Br1 0.0669(4) 0.0797(4) 0.0573(3) -0.0503(3) 0.0071(2) -0.0194(3)
Br2 0.0719(4) 0.1065(4) 0.0314(3) -0.0438(3) 0.0112(2) -0.0079(3)
O1 0.065(2) 0.071(2) 0.054(2) -0.0308(19) -0.0149(17) -0.0027(16)
N1 0.052(2) 0.053(2) 0.0255(19) -0.0311(18) -0.0012(16) -0.0072(15)
C14 0.048(3) 0.040(2) 0.029(2) -0.018(2) 0.0036(19) -0.0106(17)
C15 0.037(2) 0.052(2) 0.035(2) -0.022(2) 0.0081(19) -0.019(2)
C5 0.042(2) 0.035(2) 0.029(2) -0.0137(19) -0.0020(19) -0.0026(17)
C6 0.042(2) 0.034(2) 0.025(2) -0.0138(18) -0.0023(18) -0.0035(16)
C12 0.037(2) 0.048(2) 0.027(2) -0.021(2) 0.0027(18) -0.0122(18)
C21 0.039(3) 0.068(3) 0.023(2) -0.021(2) 0.0020(18) 0.0022(19)
C11 0.041(2) 0.038(2) 0.027(2) -0.0180(19) -0.0011(18) -0.0034(16)
C8 0.036(2) 0.045(2) 0.035(2) -0.0209(19) -0.0018(19) -0.0045(18)
C13 0.037(2) 0.047(2) 0.029(2) -0.016(2) -0.0038(18) -0.0071(18)
C7 0.038(2) 0.049(2) 0.029(2) -0.022(2) 0.0056(18) -0.0056(18)
C2 0.054(3) 0.041(2) 0.027(2) -0.013(2) -0.005(2) -0.0060(17)
C18 0.034(2) 0.048(2) 0.023(2) -0.0155(19) -0.0034(17) -0.0030(17)
C16 0.036(3) 0.062(3) 0.037(3) -0.017(2) -0.0069(19) -0.010(2)
C9 0.042(3) 0.055(3) 0.035(2) -0.026(2) 0.001(2) -0.0102(19)
C10 0.044(3) 0.056(3) 0.029(2) -0.026(2) 0.0077(19) -0.0109(19)
C17 0.041(2) 0.042(2) 0.036(2) -0.014(2) -0.0059(19) -0.0028(18)
C1 0.064(3) 0.050(3) 0.032(3) -0.020(2) -0.006(2) -0.0076(19)
C23 0.046(3) 0.049(2) 0.030(2) -0.018(2) 0.0007(19) -0.0109(18)
C20 0.042(3) 0.074(3) 0.025(2) -0.017(2) -0.0006(19) -0.016(2)
C22 0.051(3) 0.057(3) 0.038(3) -0.026(2) 0.003(2) -0.006(2)
C19 0.046(3) 0.049(2) 0.039(3) -0.020(2) -0.001(2) -0.011(2)
C4 0.043(3) 0.075(3) 0.034(3) -0.020(2) 0.005(2) -0.015(2)
C3 0.057(3) 0.075(3) 0.028(3) -0.019(3) 0.008(2) -0.016(2)
S1 0.0513(7) 0.0527(6) 0.0281(6) -0.0268(6) -0.0019(5) -0.0050(5)

loop_
_atom_type_symbol
_atom_type_scat_dispersion_real
_atom_type_scat_dispersion_imag
_atom_type_scat_Cromer_Mann_a1
_atom_type_scat_Cromer_Mann_a2
_atom_type_scat_Cromer_Mann_a3
_atom_type_scat_Cromer_Mann_a4
_atom_type_scat_Cromer_Mann_b1
_atom_type_scat_Cromer_Mann_b2
_atom_type_scat_Cromer_Mann_b3
_atom_type_scat_Cromer_Mann_b4
_atom_type_scat_Cromer_Mann_c
_atom_type_scat_source
_atom_type_scat_dispersion_source
C 0.00347 0.00161 2.31000 1.02000 1.58860 0.86500 20.84390 10.20750 0.56870 51.65120 0.215599998832 'International Tables Volume C Table 6.1.1.4 (pp. 500-502)' 'Henke, Gullikson and Davis, At. Data and Nucl. Data Tables, 1993, 54, 2'
H 0.00000 0.00000 0.49300 0.32291 0.14019 0.04081 10.51090 26.12570 3.14236 57.79970 0.0030380000826 'International Tables Volume C Table 6.1.1.4 (pp. 500-502)' 'Henke, Gullikson and Davis, At. Data and Nucl. Data Tables, 1993, 54, 2'
O 0.01158 0.00611 3.04850 2.28680 1.54630 0.86700 13.27710 5.70110 0.32390 32.90890 0.250800013542 'International Tables Volume C Table 6.1.1.4 (pp. 500-502)' 'Henke, Gullikson and Davis, At. Data and Nucl. Data Tables, 1993, 54, 2'
N 0.00653 0.00323 12.21260 3.13220 2.01250 1.16630 0.00570 9.89330 28.99750 0.58260 -11.5290002823 'International Tables Volume C Table 6.1.1.4 (pp. 500-502)' 'Henke, Gullikson and Davis, At. Data and Nucl. Data Tables, 1993, 54, 2'
S 0.12424 0.12443 6.90530 5.20340 1.43790 1.58630 1.46790 22.21510 0.25360 56.17200 0.866900026798 'International Tables Volume C Table 6.1.1.4 (pp. 500-502)' 'Henke, Gullikson and Davis, At. Data and Nucl. Data Tables, 1993, 54, 2'
Br -0.28346 2.55990 17.17890 5.23580 5.63770 3.98510 2.17230 16.57960 0.26090 41.43280 2.95569992065 'International Tables Volume C Table 6.1.1.4 (pp. 500-502)' 'Henke, Gullikson and Davis, At. Data and Nucl. Data Tables, 1993, 54, 2'

loop_
_geom_angle_atom_site_label_1
_geom_angle_atom_site_label_2
_geom_angle_atom_site_label_3
_geom_angle
C11 N1 C12 117.5(3)
C18 N1 C12 119.2(3)
C18 N1 C11 123.3(3)
C15 C14 H14 120.5(2)
C13 C14 H14 120.5(2)
C13 C14 C15 119.0(4)
C14 C15 Br1 119.2(3)
C16 C15 Br1 119.1(3)
C16 C15 C14 121.8(3)
C4 C5 C6 127.4(3)
S1 C5 C6 121.7(3)
S1 C5 C4 110.7(3)
C7 C6 C5 120.3(3)
C9 C6 C5 122.8(3)
C9 C6 C7 116.9(3)
C13 C12 N1 120.2(3)
C17 C12 N1 119.9(3)
C17 C12 C13 119.9(3)
C20 C21 Br2 118.8(3)
C22 C21 Br2 120.7(3)
C22 C21 C20 120.5(4)
C8 C11 N1 119.7(3)
C10 C11 N1 122.4(3)
C10 C11 C8 117.9(3)
H8 C8 C11 119.4(2)
C7 C8 C11 121.1(3)
C7 C8 H8 119.4(2)
C12 C13 C14 120.0(3)
H13 C13 C14 120.0(2)
H13 C13 C12 120.0(2)
C8 C7 C6 121.6(3)
H7 C7 C6 119.2(2)
H7 C7 C8 119.2(2)
C3 C2 C1 127.2(4)
S1 C2 C1 122.0(3)
S1 C2 C3 110.8(3)
C23 C18 N1 121.9(3)
C19 C18 N1 120.3(3)
C19 C18 C23 117.8(3)
H16 C16 C15 120.4(2)
C17 C16 C15 119.2(4)
C17 C16 H16 120.4(2)
H9 C9 C6 119.1(2)
C10 C9 C6 121.7(3)
C10 C9 H9 119.1(2)
C9 C10 C11 120.8(4)
H10 C10 C11 119.6(2)
H10 C10 C9 119.6(2)
C16 C17 C12 120.2(4)
H17 C17 C12 119.9(2)
H17 C17 C16 119.9(2)
C2 C1 O1 126.5(4)
H1 C1 O1 116.7(2)
H1 C1 C2 116.7(3)
H23 C23 C18 119.3(2)
C22 C23 C18 121.3(4)
C22 C23 H23 119.3(2)
H20 C20 C21 120.2(2)
C19 C20 C21 119.6(4)
C19 C20 H20 120.2(2)
C23 C22 C21 119.8(4)
H22 C22 C21 120.1(2)
H22 C22 C23 120.1(2)
C20 C19 C18 121.0(4)
H19 C19 C18 119.5(2)
H19 C19 C20 119.5(2)
H4 C4 C5 123.5(2)
C3 C4 C5 113.0(4)
C3 C4 H4 123.5(3)
C4 C3 C2 113.5(4)
H3 C3 C2 123.3(2)
H3 C3 C4 123.3(3)
C2 S1 C5 92.01(19)

loop_
_geom_bond_atom_site_label_1
_geom_bond_atom_site_label_2
_geom_bond_distance
Br1 C15 1.912(3)
Br2 C21 1.904(4)
O1 C1 1.205(5)
N1 C12 1.433(4)
N1 C11 1.422(4)
N1 C18 1.414(4)
C14 H14 0.9300
C14 C15 1.376(5)
C14 C13 1.383(5)
C15 C16 1.371(5)
C5 C6 1.467(5)
C5 C4 1.364(5)
C5 S1 1.722(4)
C6 C7 1.398(5)
C6 C9 1.390(5)
C12 C13 1.386(5)
C12 C17 1.385(5)
C21 C20 1.375(5)
C21 C22 1.374(5)
C11 C8 1.391(5)
C11 C10 1.388(5)
C8 H8 0.9300
C8 C7 1.374(5)
C13 H13 0.9300
C7 H7 0.9300
C2 C1 1.454(5)
C2 C3 1.353(5)
C2 S1 1.726(4)
C18 C23 1.389(5)
C18 C19 1.395(5)
C16 H16 0.9300
C16 C17 1.379(5)
C9 H9 0.9300
C9 C10 1.384(5)
C10 H10 0.9300
C17 H17 0.9300
C1 H1 0.9300
C23 H23 0.9300
C23 C22 1.371(5)
C20 H20 0.9300
C20 C19 1.379(5)
C22 H22 0.9300
C19 H19 0.9300
C4 H4 0.9300
C4 C3 1.409(5)
C3 H3 0.9300
